data_2207324
loop_
_publ_author_name
'Blake, Alexander J.'
'George, Michael W.'
'Kuimova, Marina K.'
'Williams, Colleen A.'
'Wilson, Claire'

_publ_section_title
;
 (2,2'-Bipyridyl)dicarbonylbis(triethoxyphosphine-\k<i>P</i>)rhenium(I)
 hexafluorophosphate
;
_journal_coeditor_code OM6264
_journal_issue 11
_journal_name_full 'Acta Crystallographica Section E'
_journal_page_first m2196
_journal_page_last m2197
_journal_paper_doi 10.1107/S1600536805030643
_journal_volume 61
_journal_year 2005
_chemical_formula_iupac '[Re (C10 H8 N2) (C6 H15 O3 P)2 (C O)2] P F6'
_chemical_formula_moiety 'C24 H38 N2 O8 P2 Re +, P F6 -'
_chemical_formula_sum 'C24 H38 F6 N2 O8 P3 Re'
_chemical_formula_weight 875.66
_chemical_name_systematic
;
(2,2'-Bipyridyl)dicarbonylbis(triethoxyphosphine-\kP)rhenium(I)
hexafluorophosphate
;
_space_group_IT_number 29
_symmetry_cell_setting orthorhombic
_symmetry_space_group_name_Hall 'P 2c -2ac'
_symmetry_space_group_name_H-M 'P c a 21'
_atom_sites_solution_hydrogens geom
_atom_sites_solution_primary direct
_atom_sites_solution_secondary difmap
_audit_creation_method 'enCIFer editing of SHELXL97 output'
_cell_angle_alpha 90.00
_cell_angle_beta 90.00
_cell_angle_gamma 90.00
_cell_formula_units_Z 8
_cell_length_a 30.821(6)
_cell_length_b 14.136(3)
_cell_length_c 15.571(3)
_cell_measurement_reflns_used 7686
_cell_measurement_temperature 150(2)
_cell_measurement_theta_max 28.8
_cell_measurement_theta_min 2.35
_cell_volume 6784(2)
_computing_cell_refinement 'SAINT (Bruker, 2001)'
_computing_data_collection 'SMART (Bruker, 2001)'
_computing_data_reduction 'SAINT and SHELXTL (Bruker, 2001)'
_computing_molecular_graphics 'PLATON (Spek, 2003)'
_computing_publication_material 'enCIFer (Version 1.1; Allen et al., 2004; PLATON)'
_computing_structure_refinement 'SHELXL97 (Sheldrick, 1997)'
_computing_structure_solution 'SIR92 (Altomare et al., 1994'
_diffrn_ambient_temperature 150(2)
_diffrn_measured_fraction_theta_full 0.999
_diffrn_measured_fraction_theta_max 0.940
_diffrn_measurement_device_type 'Bruker SMART APEX CCD area-detector'
_diffrn_measurement_method \w
_diffrn_radiation_monochromator graphite
_diffrn_radiation_source 'sealed tube'
_diffrn_radiation_type MoK\a
_diffrn_radiation_wavelength 0.71073
_diffrn_reflns_av_R_equivalents 0.043
_diffrn_reflns_av_sigmaI/netI 0.028
_diffrn_reflns_limit_h_max 41
_diffrn_reflns_limit_h_min -41
_diffrn_reflns_limit_k_max 19
_diffrn_reflns_limit_k_min -19
_diffrn_reflns_limit_l_max 20
_diffrn_reflns_limit_l_min -11
_diffrn_reflns_number 42198
_diffrn_reflns_theta_full 27.50
_diffrn_reflns_theta_max 29.01
_diffrn_reflns_theta_min 2.35
_diffrn_standards_decay_% 0
_diffrn_standards_number 0
_exptl_absorpt_coefficient_mu 3.802
_exptl_absorpt_correction_T_max 0.245
_exptl_absorpt_correction_T_min 0.114
_exptl_absorpt_correction_type multi-scan
_exptl_absorpt_process_details '(SADABS; Sheldrick, 2001)'
_exptl_crystal_colour yellow
_exptl_crystal_density_diffrn 1.715
_exptl_crystal_density_method 'not measured'
_exptl_crystal_description cuboid
_exptl_crystal_F_000 3472
_exptl_crystal_size_max 0.42
_exptl_crystal_size_mid 0.41
_exptl_crystal_size_min 0.37
_refine_diff_density_max 1.26
_refine_diff_density_min -1.28
_refine_ls_abs_structure_details 'Flack (1983), 3084 Friedel pairs'
_refine_ls_abs_structure_Flack 0.265(7)
_refine_ls_extinction_method none
_refine_ls_goodness_of_fit_ref 1.15
_refine_ls_hydrogen_treatment constr
_refine_ls_matrix_type full
_refine_ls_number_parameters 790
_refine_ls_number_reflns 12592
_refine_ls_number_restraints 17
_refine_ls_restrained_S_all 1.15
_refine_ls_R_factor_all 0.0387
_refine_ls_R_factor_gt 0.0329
_refine_ls_shift/su_max 0.003
_refine_ls_shift/su_mean 0.000
_refine_ls_structure_factor_coef Fsqd
_refine_ls_weighting_details 'calc w = 1/[\s^2^(Fo^2^)+(0.027P)^2^+11.37P] where P = (Fo^2^+2Fc^2^)/3'
_refine_ls_weighting_scheme calc
_refine_ls_wR_factor_gt 0.0711
_refine_ls_wR_factor_ref 0.0735
_reflns_number_gt 11418
_reflns_number_total 12592
_reflns_threshold_expression I>2\s(I)
_cod_data_source_file om6264.cif
_cod_data_source_block I
_cod_depositor_comments
;
The following automatic conversions were performed:
'_symmetry_cell_setting' value 'Orthorhombic' changed to 'orthorhombic'
according to '/home/saulius/struct/CIF-dictionaries/cif_core.dic'
dictionary named 'cif_core.dic' version 2.4.1 from 2010-06-29.

Automatic conversion script
Id: cif_fix_enum 1527 2010-12-29 10:47:43Z saulius 

The following automatic conversions were performed:

'_symmetry_cell_setting' value 'Orthorhombic' changed to
'orthorhombic' according to
/home/saulius/struct/CIF-dictionaries/cif_core.dic dictionary named
'cif_core.dic' version 2.4.1 from 2010-06-29.

Automatic conversion script
Id: cif_fix_values 1715 2011-07-08 13:25:40Z adriana 
;
_cod_database_code 2207324
_cod_database_fobs_code 2207324

loop_
_symmetry_equiv_pos_as_xyz
'x, y, z'
'-x, -y, z+1/2'
'-x+1/2, y, z+1/2'
'x+1/2, -y, z'

loop_
_atom_site_label
_atom_site_fract_x
_atom_site_fract_y
_atom_site_fract_z
_atom_site_U_iso_or_equiv
_atom_site_adp_type
_atom_site_calc_flag
_atom_site_refinement_flags
_atom_site_occupancy
_atom_site_disorder_assembly
_atom_site_disorder_group
_atom_site_type_symbol
Re1 0.362857(7) 0.223761(17) -0.087268(12) 0.02148(6) Uani d . 1 . . Re
P1 0.43886(5) 0.25000(12) -0.09253(16) 0.0277(4) Uani d . 1 . . P
P2 0.28643(5) 0.20979(12) -0.07425(15) 0.0287(4) Uani d . 1 . . P
C1 0.3537(3) 0.3136(6) -0.1759(6) 0.0344(18) Uani d . 1 . . C
O1 0.3484(2) 0.3682(4) -0.2320(4) 0.0543(16) Uani d . 1 . . O
C2 0.3685(3) 0.1268(7) -0.1739(6) 0.033(2) Uani d . 1 . . C
O2 0.3728(2) 0.0704(4) -0.2261(5) 0.0523(17) Uani d . 1 . . O
N1 0.35976(16) 0.3203(5) 0.0202(5) 0.0220(14) Uani d . 1 . . N
N2 0.37129(17) 0.1374(4) 0.0272(4) 0.0214(13) Uani d . 1 . . N
O3 0.46529(13) 0.1553(4) -0.0823(5) 0.0466(14) Uani d . 1 . . O
O4 0.45965(18) 0.3028(4) -0.1726(4) 0.0384(14) Uani d . 1 . . O
O5 0.45462(16) 0.3191(5) -0.0187(4) 0.0523(18) Uani d . 1 . . O
O6 0.25890(15) 0.1418(3) -0.1351(3) 0.0342(11) Uani d . 1 . . O
O7 0.27313(14) 0.1824(4) 0.0222(3) 0.0464(13) Uani d . 1 . . O
O8 0.26278(15) 0.3079(3) -0.0920(5) 0.0620(17) Uani d . 1 . . O
C3 0.3562(2) 0.4155(5) 0.0117(6) 0.0298(16) Uani d . 1 . . C
H3A 0.3518 0.4412 -0.0441 0.036 Uiso calc R 1 . . H
C4 0.3585(2) 0.4760(6) 0.0802(7) 0.039(2) Uani d . 1 . . C
H4A 0.3566 0.5423 0.0715 0.047 Uiso calc R 1 . . H
C5 0.3637(2) 0.4399(6) 0.1619(7) 0.043(2) Uani d . 1 . . C
H5A 0.3652 0.4805 0.2104 0.052 Uiso calc R 1 . . H
C6 0.3668(2) 0.3437(6) 0.1711(6) 0.038(2) Uani d . 1 . . C
H6A 0.3703 0.3168 0.2266 0.046 Uiso calc R 1 . . H
C7 0.36490(18) 0.2867(5) 0.1004(7) 0.0259(18) Uani d . 1 . . C
C8 0.36995(18) 0.1809(5) 0.1039(4) 0.0220(13) Uani d . 1 . . C
C9 0.3736(2) 0.1318(5) 0.1817(5) 0.0366(16) Uani d . 1 . . C
H9A 0.3725 0.1639 0.2352 0.044 Uiso calc R 1 . . H
C10 0.3789(2) 0.0342(6) 0.1778(6) 0.0442(19) Uani d . 1 . . C
H10A 0.3816 -0.0012 0.2293 0.053 Uiso calc R 1 . . H
C11 0.3802(2) -0.0115(5) 0.0997(6) 0.042(2) Uani d . 1 . . C
H11A 0.3833 -0.0783 0.0966 0.050 Uiso calc R 1 . . H
C12 0.3769(2) 0.0430(5) 0.0256(5) 0.0298(15) Uani d . 1 . . C
H12A 0.3787 0.0122 -0.0285 0.036 Uiso calc R 1 . . H
C13 0.5127(2) 0.1515(6) -0.0887(9) 0.060(3) Uani d . 1 . . C
H13A 0.5258 0.1545 -0.0308 0.072 Uiso calc R 1 . . H
H13B 0.5235 0.2058 -0.1227 0.072 Uiso calc R 1 . . H
C14 0.5249(3) 0.0593(8) -0.1323(9) 0.079(4) Uani d . 1 . . C
H14A 0.5565 0.0553 -0.1374 0.119 Uiso calc R 1 . . H
H14B 0.5118 0.0570 -0.1896 0.119 Uiso calc R 1 . . H
H14C 0.5143 0.0061 -0.0979 0.119 Uiso calc R 1 . . H
C15 0.4557(3) 0.2603(6) -0.2584(8) 0.054(2) Uani d . 1 . . C
H15A 0.4250 0.2452 -0.2705 0.065 Uiso calc R 1 . . H
H15B 0.4727 0.2008 -0.2609 0.065 Uiso calc R 1 . . H
C16 0.4723(3) 0.3278(8) -0.3227(6) 0.061(3) Uani d . 1 . . C
H16A 0.4694 0.3005 -0.3802 0.091 Uiso calc R 1 . . H
H16B 0.5029 0.3413 -0.3111 0.091 Uiso calc R 1 . . H
H16C 0.4555 0.3867 -0.3195 0.091 Uiso calc R 1 . . H
C17 0.4936(3) 0.3769(7) -0.0161(7) 0.058(3) Uani d . 1 . . C
H17A 0.5076 0.3776 -0.0733 0.069 Uiso calc R 1 . . H
H17B 0.5144 0.3502 0.0258 0.069 Uiso calc R 1 . . H
C18 0.4816(3) 0.4753(7) 0.0095(8) 0.070(3) Uani d . 1 . . C
H18A 0.5078 0.5145 0.0118 0.105 Uiso calc R 1 . . H
H18B 0.4679 0.4743 0.0662 0.105 Uiso calc R 1 . . H
H18C 0.4614 0.5018 -0.0326 0.105 Uiso calc R 1 . . H
C19 0.2668(3) 0.0429(5) -0.1348(7) 0.062(3) Uani d . 1 . . C
H19A 0.2750 0.0226 -0.0762 0.074 Uiso calc R 1 . . H
H19B 0.2913 0.0285 -0.1738 0.074 Uiso calc R 1 . . H
C20 0.2286(3) -0.0098(7) -0.1624(9) 0.099(4) Uani d . 1 . . C
H20A 0.2351 -0.0776 -0.1627 0.148 Uiso calc R 1 . . H
H20B 0.2203 0.0104 -0.2204 0.148 Uiso calc R 1 . . H
H20C 0.2045 0.0026 -0.1227 0.148 Uiso calc R 1 . . H
C21 0.2282(3) 0.1790(9) 0.0516(6) 0.082(3) Uani d . 1 . . C
H21A 0.2135 0.2390 0.0367 0.098 Uiso calc R 1 . . H
H21B 0.2128 0.1268 0.0222 0.098 Uiso calc R 1 . . H
C22 0.2262(3) 0.1649(9) 0.1417(6) 0.081(3) Uani d . 1 . . C
H22A 0.1958 0.1645 0.1601 0.121 Uiso calc R 1 . . H
H22B 0.2417 0.2162 0.1708 0.121 Uiso calc R 1 . . H
H22C 0.2397 0.1042 0.1562 0.121 Uiso calc R 1 . . H
C23 0.2239(3) 0.3238(6) -0.1366(8) 0.077(3) Uani d . 1 . . C
H23A 0.2006 0.2835 -0.1124 0.093 Uiso calc R 1 . . H
H23B 0.2276 0.3067 -0.1978 0.093 Uiso calc R 1 . . H
C24 0.2118(3) 0.4212(6) -0.1298(7) 0.079(3) Uani d . 1 . . C
H24A 0.1843 0.4316 -0.1600 0.119 Uiso calc R 1 . . H
H24B 0.2345 0.4607 -0.1555 0.119 Uiso calc R 1 . . H
H24C 0.2084 0.4380 -0.0691 0.119 Uiso calc R 1 . . H
Re1A 0.367270(7) 0.725429(16) 0.737972(12) 0.02039(6) Uani d . 1 A . Re
P1A 0.44335(5) 0.75241(12) 0.74876(15) 0.0258(4) Uani d . 1 . . P
P2A 0.29260(5) 0.69640(13) 0.71431(13) 0.0259(4) Uani d . 1 . . P
C1A 0.3700(2) 0.6348(6) 0.8267(7) 0.029(2) Uani d . 1 . . C
O1A 0.37199(19) 0.5784(4) 0.8817(5) 0.0526(18) Uani d . 1 A . O
C2A 0.3548(2) 0.8199(6) 0.8226(6) 0.0291(17) Uani d . 1 . . C
O2A 0.34769(18) 0.8762(4) 0.8741(4) 0.0408(13) Uani d . 1 A . O
N1A 0.36712(14) 0.8149(5) 0.6244(5) 0.0224(14) Uani d . 1 . . N
N2A 0.38027(18) 0.6311(4) 0.6299(4) 0.0211(12) Uani d . 1 . . N
O3A 0.46161(16) 0.8171(4) 0.6737(4) 0.0397(14) Uani d . 1 . . O
O4A 0.46906(13) 0.6550(3) 0.7461(5) 0.0422(14) Uani d . 1 . . O
O5A 0.46236(16) 0.8049(4) 0.8318(4) 0.0337(13) Uani d . 1 . . O
O6A 0.2879(2) 0.5875(5) 0.6828(5) 0.0311(17) Uiso d PD 0.50 A 1 O
O6B 0.2816(3) 0.6208(6) 0.6450(7) 0.033(2) Uiso d PD 0.50 A 2 O
O7A 0.2614(3) 0.6643(8) 0.7862(5) 0.037(2) Uiso d PD 0.50 A 1 O
O7B 0.2574(3) 0.7128(6) 0.7887(5) 0.0299(19) Uiso d PD 0.50 A 2 O
O8A 0.2682(3) 0.7494(6) 0.6386(7) 0.028(2) Uiso d PD 0.50 A 1 O
O8B 0.2721(3) 0.7910(8) 0.6754(8) 0.061(3) Uiso d PD 0.50 A 2 O
C3A 0.36113(19) 0.9097(5) 0.6266(6) 0.0268(16) Uani d . 1 A . C
H3AA 0.3554 0.9389 0.6804 0.032 Uiso calc R 1 . . H
C4A 0.36302(19) 0.9657(5) 0.5544(7) 0.0348(19) Uani d . 1 . . C
H4AA 0.3600 1.0324 0.5584 0.042 Uiso calc R 1 A . H
C5A 0.3694(2) 0.9230(6) 0.4772(7) 0.0374(19) Uani d . 1 A . C
H5AA 0.3703 0.9603 0.4264 0.045 Uiso calc R 1 . . H
C6A 0.3744(2) 0.8261(5) 0.4715(5) 0.0281(14) Uani d . 1 . . C
H6AA 0.3783 0.7961 0.4174 0.034 Uiso calc R 1 A . H
C7A 0.3738(2) 0.7725(4) 0.5481(5) 0.0201(13) Uani d . 1 A . C
C8A 0.38072(17) 0.6702(4) 0.5504(4) 0.0220(13) Uani d . 1 A . C
C9A 0.38623(19) 0.6140(5) 0.4790(5) 0.0286(14) Uani d . 1 . . C
H9AA 0.3868 0.6419 0.4235 0.034 Uiso calc R 1 A . H
C10A 0.3910(2) 0.5181(5) 0.4872(6) 0.0361(18) Uani d . 1 A . C
H10B 0.3947 0.4794 0.4380 0.043 Uiso calc R 1 . . H
C11A 0.3902(2) 0.4791(5) 0.5677(6) 0.0349(17) Uani d . 1 . . C
H11B 0.3932 0.4127 0.5749 0.042 Uiso calc R 1 A . H
C12A 0.3851(2) 0.5365(4) 0.6374(5) 0.0285(15) Uani d . 1 A . C
H12B 0.3849 0.5089 0.6931 0.034 Uiso calc R 1 . . H
C13A 0.4999(2) 0.8780(6) 0.6731(7) 0.053(2) Uani d . 1 . . C
H13C 0.5218 0.8526 0.6328 0.063 Uiso calc R 1 . . H
H13D 0.5130 0.8801 0.7312 0.063 Uiso calc R 1 . . H
C14A 0.4869(4) 0.9744(8) 0.6464(10) 0.093(4) Uani d . 1 . . C
H14D 0.5125 1.0158 0.6463 0.140 Uiso calc R 1 . . H
H14E 0.4653 0.9992 0.6866 0.140 Uiso calc R 1 . . H
H14F 0.4745 0.9720 0.5885 0.140 Uiso calc R 1 . . H
C15A 0.5166(2) 0.6497(5) 0.7496(7) 0.048(2) Uani d . 1 . . C
H15C 0.5289 0.6585 0.6914 0.058 Uiso calc R 1 . . H
H15D 0.5281 0.7001 0.7874 0.058 Uiso calc R 1 . . H
C16A 0.5286(3) 0.5570(6) 0.7831(7) 0.059(3) Uani d . 1 . . C
H16D 0.5603 0.5520 0.7855 0.088 Uiso calc R 1 . . H
H16E 0.5171 0.5076 0.7454 0.088 Uiso calc R 1 . . H
H16F 0.5166 0.5493 0.8409 0.088 Uiso calc R 1 . . H
C17A 0.4567(2) 0.7682(6) 0.9181(6) 0.0434(19) Uani d . 1 . . C
H17C 0.4763 0.7137 0.9272 0.052 Uiso calc R 1 . . H
H17D 0.4264 0.7461 0.9257 0.052 Uiso calc R 1 . . H
C18A 0.4664(3) 0.8432(6) 0.9813(7) 0.050(2) Uani d . 1 . . C
H18D 0.4626 0.8182 1.0395 0.075 Uiso calc R 1 . . H
H18E 0.4467 0.8966 0.9725 0.075 Uiso calc R 1 . . H
H18F 0.4965 0.8645 0.9739 0.075 Uiso calc R 1 . . H
C19A 0.2479(3) 0.5477(6) 0.6486(7) 0.077(3) Uani d D 1 . . C
H19C 0.2243 0.5496 0.6918 0.093 Uiso calc PR 0.50 A 1 H
H19D 0.2384 0.5820 0.5964 0.093 Uiso calc PR 0.50 A 1 H
H19E 0.2248 0.5660 0.6096 0.093 Uiso d PR 0.50 A 2 H
H19F 0.2357 0.5481 0.7061 0.093 Uiso d PR 0.50 A 2 H
C20A 0.2599(3) 0.4517(6) 0.6287(9) 0.087(4) Uani d . 1 A . C
H20D 0.2342 0.4110 0.6321 0.130 Uiso calc R 1 . . H
H20E 0.2817 0.4299 0.6699 0.130 Uiso calc R 1 . . H
H20F 0.2720 0.4490 0.5705 0.130 Uiso calc R 1 . . H
C21A 0.2638(3) 0.6849(8) 0.8772(5) 0.068(3) Uani d D 1 . . C
H21C 0.2775 0.7476 0.8852 0.081 Uiso calc PR 0.50 A 1 H
H21D 0.2826 0.6372 0.9053 0.081 Uiso calc PR 0.50 A 1 H
H21E 0.2830 0.7293 0.9057 0.081 Uiso d PR 0.50 A 2 H
H21F 0.2768 0.6224 0.8800 0.081 Uiso d PR 0.50 A 2 H
C22A 0.2216(3) 0.6848(7) 0.9185(6) 0.067(2) Uani d . 1 A . C
H22D 0.2247 0.6652 0.9785 0.101 Uiso calc R 1 . . H
H22E 0.2023 0.6406 0.8885 0.101 Uiso calc R 1 . . H
H22F 0.2091 0.7486 0.9162 0.101 Uiso calc R 1 . . H
C23A 0.2462(6) 0.8383(9) 0.6577(9) 0.050(4) Uiso d PD 0.50 A 1 C
H23C 0.2666 0.8840 0.6842 0.060 Uiso calc PR 0.50 A 1 H
H23D 0.2216 0.8278 0.6975 0.060 Uiso calc PR 0.50 A 1 H
C23B 0.2280(4) 0.7971(9) 0.6403(9) 0.049(4) Uiso d PD 0.50 A 2 C
H23E 0.2070 0.8140 0.6858 0.059 Uiso calc PR 0.50 A 2 H
H23F 0.2192 0.7361 0.6143 0.059 Uiso calc PR 0.50 A 2 H
C24A 0.2303(3) 0.8742(6) 0.5724(7) 0.076(3) Uani d D 1 . . C
H24D 0.2153 0.9347 0.5806 0.115 Uiso calc PR 0.50 A 1 H
H24E 0.2102 0.8281 0.5473 0.115 Uiso calc PR 0.50 A 1 H
H24F 0.2550 0.8833 0.5337 0.115 Uiso calc PR 0.50 A 1 H
H24G 0.2023 0.8818 0.5463 0.115 Uiso d PR 0.50 A 2 H
H24H 0.2511 0.8567 0.5293 0.115 Uiso d PR 0.50 A 2 H
H24I 0.2389 0.9328 0.5985 0.115 Uiso d PR 0.50 A 2 H
P3 0.39157(7) 0.72574(13) 0.21217(14) 0.0355(4) Uani d . 1 . . P
F1 0.36602(16) 0.8078(4) 0.2599(4) 0.0576(16) Uani d . 1 . . F
F2 0.36496(19) 0.7472(6) 0.1267(5) 0.079(2) Uani d . 1 . . F
F3 0.41680(15) 0.6437(4) 0.1636(4) 0.0556(14) Uani d . 1 . . F
F4 0.41860(15) 0.7056(3) 0.2975(3) 0.0506(12) Uani d . 1 . . F
F5 0.35538(14) 0.6523(3) 0.2418(6) 0.0685(18) Uani d . 1 . . F
F6 0.42756(18) 0.7991(3) 0.1839(4) 0.0609(15) Uani d . 1 . . F
P4 0.60029(5) 0.78284(12) -0.06173(13) 0.0265(4) Uani d . 1 . . P
F7 0.58061(16) 0.8604(4) 0.0002(4) 0.0638(17) Uani d . 1 . . F
F8 0.57075(15) 0.8221(4) -0.1379(4) 0.0642(16) Uani d . 1 . . F
F9 0.61997(18) 0.7056(4) -0.1265(4) 0.0575(15) Uani d . 1 . . F
F10 0.62998(14) 0.7446(4) 0.0139(4) 0.0555(15) Uani d . 1 . . F
F11 0.56293(13) 0.7092(3) -0.0359(3) 0.0411(11) Uani d . 1 . . F
F12 0.63835(12) 0.8546(3) -0.0910(5) 0.0432(11) Uani d . 1 . . F

loop_
_atom_site_aniso_label
_atom_site_aniso_U_11
_atom_site_aniso_U_22
_atom_site_aniso_U_33
_atom_site_aniso_U_12
_atom_site_aniso_U_13
_atom_site_aniso_U_23
Re1 0.02439(10) 0.02392(13) 0.01614(15) -0.00483(8) -0.00090(10) 0.00229(14)
P1 0.0277(7) 0.0359(8) 0.0196(10) -0.0086(6) 0.0044(8) 0.0047(10)
P2 0.0241(6) 0.0346(8) 0.0274(10) -0.0009(6) -0.0057(7) -0.0012(8)
C1 0.049(4) 0.035(4) 0.019(4) -0.008(4) -0.003(4) 0.000(3)
O1 0.074(4) 0.056(4) 0.033(4) -0.008(3) -0.011(3) 0.023(3)
C2 0.040(4) 0.038(4) 0.021(5) -0.007(3) 0.000(3) 0.008(4)
O2 0.080(4) 0.047(3) 0.030(4) -0.019(3) 0.012(3) -0.021(3)
N1 0.025(3) 0.019(3) 0.022(4) -0.0056(19) -0.001(2) 0.000(2)
N2 0.019(2) 0.021(3) 0.024(3) -0.0012(19) 0.004(2) 0.008(2)
O3 0.030(2) 0.053(3) 0.056(4) -0.0003(19) 0.009(3) 0.012(4)
O4 0.048(3) 0.043(3) 0.024(3) -0.015(2) 0.016(2) -0.001(3)
O5 0.029(3) 0.084(5) 0.044(4) -0.028(3) 0.009(3) -0.022(4)
O6 0.037(2) 0.032(2) 0.034(3) -0.0072(19) -0.013(2) -0.004(2)
O7 0.026(2) 0.091(4) 0.022(3) -0.016(2) 0.003(2) -0.005(3)
O8 0.043(3) 0.040(3) 0.103(5) 0.010(2) -0.017(4) -0.017(3)
C3 0.035(3) 0.026(3) 0.028(4) -0.002(3) -0.004(3) 0.001(3)
C4 0.036(3) 0.037(4) 0.043(5) -0.002(3) -0.005(3) 0.001(4)
C5 0.045(4) 0.042(4) 0.042(6) 0.002(3) 0.001(3) -0.018(4)
C6 0.049(4) 0.045(4) 0.022(4) -0.007(3) -0.004(3) 0.003(3)
C7 0.026(3) 0.019(3) 0.033(5) -0.005(2) -0.003(3) -0.001(3)
C8 0.020(3) 0.033(3) 0.014(3) -0.002(2) 0.002(2) 0.005(3)
C9 0.040(3) 0.045(4) 0.025(4) 0.007(3) 0.003(3) 0.010(3)
C10 0.051(4) 0.048(4) 0.034(4) 0.008(3) 0.006(4) 0.026(4)
C11 0.046(4) 0.027(3) 0.054(6) 0.008(3) 0.009(4) 0.019(4)
C12 0.032(3) 0.028(3) 0.029(4) 0.004(3) 0.008(3) 0.005(3)
C13 0.030(3) 0.071(6) 0.078(7) 0.006(3) 0.008(5) -0.005(7)
C14 0.041(4) 0.092(8) 0.105(11) 0.020(5) -0.001(6) -0.024(8)
C15 0.070(5) 0.059(5) 0.033(5) -0.017(4) 0.010(5) 0.009(5)
C16 0.065(5) 0.091(7) 0.027(5) 0.005(5) -0.005(4) 0.014(5)
C17 0.039(4) 0.085(7) 0.049(6) -0.038(4) 0.004(4) -0.014(5)
C18 0.062(6) 0.083(8) 0.065(8) -0.027(5) 0.014(5) -0.021(6)
C19 0.057(5) 0.032(4) 0.096(8) 0.001(3) -0.008(5) 0.003(4)
C20 0.099(8) 0.069(6) 0.129(12) -0.035(6) 0.001(8) -0.025(7)
C21 0.043(5) 0.157(10) 0.045(6) -0.026(5) 0.011(4) -0.019(7)
C22 0.072(6) 0.127(9) 0.043(5) -0.021(6) 0.018(5) -0.009(6)
C23 0.080(6) 0.055(5) 0.097(9) 0.017(5) -0.030(6) 0.005(6)
C24 0.095(7) 0.065(6) 0.078(8) 0.021(5) -0.019(6) 0.013(5)
Re1A 0.02380(10) 0.02149(12) 0.01588(14) -0.00457(8) -0.00004(10) 0.00149(14)
P1A 0.0257(6) 0.0292(8) 0.0225(11) -0.0063(5) -0.0015(8) -0.0004(9)
P2A 0.0210(6) 0.0335(8) 0.0232(10) -0.0037(6) 0.0031(6) 0.0020(7)
C1A 0.026(3) 0.024(3) 0.036(6) -0.008(2) -0.001(3) 0.011(4)
O1A 0.074(4) 0.042(3) 0.042(5) -0.014(3) -0.012(3) 0.020(3)
C2A 0.027(3) 0.032(4) 0.028(5) -0.005(3) 0.009(3) 0.004(3)
O2A 0.061(3) 0.034(3) 0.027(3) -0.001(2) 0.014(3) -0.011(2)
N1A 0.019(3) 0.025(3) 0.023(4) -0.0025(18) 0.002(2) 0.001(3)
N2A 0.021(2) 0.025(3) 0.017(3) -0.004(2) -0.001(2) -0.002(2)
O3A 0.042(3) 0.060(4) 0.017(3) -0.026(2) -0.001(2) 0.002(3)
O4A 0.029(2) 0.047(3) 0.051(4) 0.0024(18) -0.011(3) -0.018(3)
O5A 0.035(3) 0.048(3) 0.018(3) -0.017(2) -0.004(2) 0.000(3)
C3A 0.028(3) 0.022(3) 0.030(4) 0.001(2) -0.003(3) -0.003(3)
C4A 0.035(3) 0.029(3) 0.041(5) 0.002(3) 0.000(3) 0.015(4)
C5A 0.039(4) 0.038(4) 0.035(4) 0.000(3) 0.003(3) 0.019(4)
C6A 0.036(3) 0.033(3) 0.016(3) -0.007(3) 0.003(3) 0.005(3)
C7A 0.021(2) 0.028(3) 0.011(3) -0.002(2) -0.002(2) -0.002(3)
C8A 0.017(3) 0.028(3) 0.021(3) -0.003(2) -0.003(2) 0.000(3)
C9A 0.030(3) 0.038(3) 0.017(3) 0.003(3) -0.001(3) 0.003(3)
C10A 0.030(3) 0.045(4) 0.034(4) 0.007(3) -0.002(3) -0.014(3)
C11A 0.036(3) 0.028(3) 0.041(5) -0.003(3) 0.001(3) -0.009(3)
C12A 0.037(3) 0.019(3) 0.030(4) -0.002(2) -0.002(3) 0.000(3)
C13A 0.033(4) 0.070(6) 0.054(7) -0.026(4) -0.002(4) 0.009(5)
C14A 0.093(8) 0.084(8) 0.102(11) -0.045(6) -0.034(8) 0.039(8)
C15A 0.028(3) 0.060(5) 0.057(6) 0.008(3) -0.012(4) -0.012(5)
C16A 0.047(4) 0.064(6) 0.066(8) 0.011(4) 0.002(5) 0.005(5)
C17A 0.050(4) 0.061(5) 0.019(4) -0.020(3) -0.013(4) 0.027(4)
C18A 0.052(5) 0.065(5) 0.034(5) 0.003(4) 0.003(4) -0.015(4)
C19A 0.062(5) 0.071(5) 0.099(9) -0.027(5) 0.013(6) -0.035(6)
C20A 0.076(6) 0.065(6) 0.119(11) -0.006(5) -0.019(7) -0.021(6)
C21A 0.047(4) 0.127(8) 0.029(4) -0.027(5) 0.009(4) -0.007(5)
C22A 0.062(5) 0.102(7) 0.038(5) -0.021(5) 0.022(5) -0.006(5)
C24A 0.082(6) 0.068(5) 0.079(8) 0.025(5) -0.019(6) 0.010(6)
P3 0.0550(10) 0.0280(9) 0.0233(11) 0.0031(8) 0.0000(8) -0.0006(8)
F1 0.083(4) 0.040(2) 0.049(4) 0.016(2) -0.005(3) -0.012(2)
F2 0.094(5) 0.102(5) 0.043(4) 0.034(3) -0.025(3) -0.012(4)
F3 0.058(3) 0.049(3) 0.059(4) 0.006(2) 0.008(3) -0.019(3)
F4 0.068(3) 0.056(3) 0.029(2) 0.006(2) -0.004(2) 0.011(2)
F5 0.052(2) 0.049(3) 0.104(6) -0.013(2) 0.015(4) 0.001(4)
F6 0.092(4) 0.041(3) 0.049(4) -0.019(2) 0.011(3) 0.013(2)
P4 0.0294(7) 0.0274(8) 0.0227(10) -0.0061(6) -0.0014(6) -0.0011(7)
F7 0.056(3) 0.053(3) 0.082(5) -0.006(2) 0.012(3) -0.041(3)
F8 0.056(3) 0.076(3) 0.061(4) -0.010(2) -0.027(3) 0.030(3)
F9 0.065(3) 0.058(3) 0.049(3) -0.007(3) 0.022(3) -0.025(3)
F10 0.046(3) 0.075(3) 0.046(4) -0.014(2) -0.017(2) 0.028(3)
F11 0.036(2) 0.047(2) 0.040(3) -0.0151(17) 0.0016(19) -0.004(2)
F12 0.0415(19) 0.042(2) 0.046(3) -0.0165(17) 0.002(2) -0.002(3)

loop_
_atom_type_symbol
_atom_type_description
_atom_type_scat_dispersion_real
_atom_type_scat_dispersion_imag
_atom_type_scat_source
C C 0.0033 0.0016 'International Tables Vol C Tables 4.2.6.8 and 6.1.1.4'
H H 0.0000 0.0000 'International Tables Vol C Tables 4.2.6.8 and 6.1.1.4'
N N 0.0061 0.0033 'International Tables Vol C Tables 4.2.6.8 and 6.1.1.4'
O O 0.0106 0.0060 'International Tables Vol C Tables 4.2.6.8 and 6.1.1.4'
F F 0.0171 0.0103 'International Tables Vol C Tables 4.2.6.8 and 6.1.1.4'
P P 0.1023 0.0942 'International Tables Vol C Tables 4.2.6.8 and 6.1.1.4'
Re Re -1.0185 7.2310 'International Tables Vol C Tables 4.2.6.8 and 6.1.1.4'

loop_
_geom_angle_atom_site_label_1
_geom_angle_atom_site_label_2
_geom_angle_atom_site_label_3
_geom_angle
C1 Re1 C2 88.9(4)
C1 Re1 N1 97.7(3)
C2 Re1 N1 173.2(3)
C1 Re1 N2 171.7(3)
C2 Re1 N2 99.4(3)
N1 Re1 N2 74.0(3)
C1 Re1 P2 88.3(3)
C2 Re1 P2 95.2(2)
N1 Re1 P2 86.71(14)
N2 Re1 P2 90.11(15)
C1 Re1 P1 90.9(3)
C2 Re1 P1 89.9(2)
N1 Re1 P1 88.37(14)
N2 Re1 P1 89.89(15)
P2 Re1 P1 174.88(7)
O3 P1 O5 107.0(4)
O3 P1 O4 105.7(3)
O5 P1 O4 99.0(3)
O3 P1 Re1 111.99(18)
O5 P1 Re1 112.0(2)
O4 P1 Re1 119.9(2)
O8 P2 O6 100.3(3)
O8 P2 O7 104.8(4)
O6 P2 O7 105.9(3)
O8 P2 Re1 111.6(2)
O6 P2 Re1 121.9(2)
O7 P2 Re1 110.72(18)
O1 C1 Re1 178.8(9)
O2 C2 Re1 178.2(8)
C7 N1 C3 116.8(8)
C7 N1 Re1 119.3(5)
C3 N1 Re1 123.6(6)
C8 N2 C12 118.3(7)
C8 N2 Re1 117.9(4)
C12 N2 Re1 123.8(6)
C13 O3 P1 122.7(5)
C15 O4 P1 119.2(5)
C17 O5 P1 128.3(6)
C19 O6 P2 120.1(5)
C21 O7 P2 123.0(5)
C23 O8 P2 128.0(5)
N1 C3 C4 122.5(9)
C3 C4 C5 119.6(8)
C6 C5 C4 118.1(9)
C7 C6 C5 119.9(9)
N1 C7 C6 123.0(7)
N1 C7 C8 113.4(7)
C6 C7 C8 123.6(8)
N2 C8 C9 122.6(6)
N2 C8 C7 115.2(6)
C9 C8 C7 122.2(7)
C10 C9 C8 117.7(7)
C11 C10 C9 120.5(7)
C10 C11 C12 118.1(7)
N2 C12 C11 122.9(8)
O3 C13 C14 108.0(7)
O4 C15 C16 108.9(7)
O5 C17 C18 109.1(7)
O6 C19 C20 111.3(7)
C22 C21 O7 110.9(8)
O8 C23 C24 109.8(8)
C1A Re1A C2A 88.8(4)
C1A Re1A N1A 172.4(4)
C2A Re1A N1A 98.8(3)
C1A Re1A N2A 98.1(3)
C2A Re1A N2A 173.1(3)
N1A Re1A N2A 74.3(3)
C1A Re1A P2A 92.3(2)
C2A Re1A P2A 91.9(2)
N1A Re1A P2A 88.41(13)
N2A Re1A P2A 87.28(15)
C1A Re1A P1A 90.8(2)
C2A Re1A P1A 92.2(2)
N1A Re1A P1A 88.07(13)
N2A Re1A P1A 88.36(15)
P2A Re1A P1A 175.01(8)
O3A P1A O4A 107.6(4)
O3A P1A O5A 101.4(3)
O4A P1A O5A 103.9(3)
O3A P1A Re1A 112.9(2)
O4A P1A Re1A 110.51(17)
O5A P1A Re1A 119.4(2)
O7A P2A O8A 112.4(5)
O6B P2A O8B 103.0(6)
O6B P2A O7B 116.9(4)
O8B P2A O7B 83.4(5)
O7A P2A O6A 83.3(5)
O8A P2A O6A 100.4(5)
O7A P2A Re1A 123.0(3)
O6B P2A Re1A 116.1(3)
O8A P2A Re1A 119.7(3)
O8B P2A Re1A 107.4(4)
O7B P2A Re1A 121.4(3)
O6A P2A Re1A 107.4(2)
O1A C1A Re1A 179.5(8)
O2A C2A Re1A 179.1(8)
C7A N1A C3A 119.0(8)
C7A N1A Re1A 117.3(5)
C3A N1A Re1A 123.8(6)
C12A N2A C8A 118.8(6)
C12A N2A Re1A 124.0(5)
C8A N2A Re1A 117.2(4)
C13A O3A P1A 129.1(6)
C15A O4A P1A 122.8(4)
C17A O5A P1A 122.5(5)
C19A O6A P2A 123.6(6)
C19A O6B P2A 127.8(8)
C21A O7A P2A 128.1(7)
C21A O7B P2A 123.8(6)
C23A O8A P2A 118.4(8)
N1A C3A C4A 122.9(8)
C5A C4A C3A 118.3(7)
C4A C5A C6A 120.8(8)
C5A C6A C7A 118.5(8)
N1A C7A C6A 120.5(6)
N1A C7A C8A 116.2(7)
C6A C7A C8A 123.2(7)
N2A C8A C9A 120.2(6)
N2A C8A C7A 115.1(6)
C9A C8A C7A 124.7(6)
C10A C9A C8A 120.6(7)
C9A C10A C11A 118.9(7)
C12A C11A C10A 119.4(7)
N2A C12A C11A 122.2(7)
O3A C13A C14A 109.0(7)
C16A C15A O4A 108.3(7)
O5A C17A C18A 109.6(7)
C20A C19A O6A 102.9(8)
O7B C21A C22A 107.4(8)
O7A C21A C22A 112.6(8)
O8A C23A C24A 105.2(9)
N1 C3 H3A 118.5
C4 C3 H3A 118.5
C3 C4 H4A 120.3
C5 C4 H4A 120.3
C6 C5 H5A 121.0
C4 C5 H5A 121.0
C7 C6 H6A 119.6
C5 C6 H6A 119.6
C10 C9 H9A 120.9
C8 C9 H9A 120.9
C9 C10 H10A 119.8
C10 C11 H11A 120.9
C12 C11 H11A 120.9
N2 C12 H12A 118.6
C11 C12 H12A 118.6
O3 C13 H13A 110.0
C14 C13 H13A 110.0
O3 C13 H13B 110.0
C14 C13 H13B 110.0
H13A C13 H13B 108.4
C13 C14 H14A 109.5
C13 C14 H14B 109.5
H14A C14 H14B 109.5
C13 C14 H14C 109.5
H14A C14 H14C 109.5
H14B C14 H14C 109.5
O4 C15 H15A 110.1
C16 C15 H15A 110.2
O4 C15 H15B 110.1
C16 C15 H15B 110.1
H15A C15 H15B 108.4
C15 C16 H16A 109.5
C15 C16 H16B 109.5
H16A C16 H16B 109.5
C15 C16 H16C 109.4
H16A C16 H16C 109.5
H16B C16 H16C 109.5
O5 C17 H17A 109.9
C18 C17 H17A 109.9
O5 C17 H17B 109.8
C18 C17 H17B 109.9
H17A C17 H17B 108.3
C17 C18 H18A 109.5
C17 C18 H18B 109.5
H18A C18 H18B 109.5
C17 C18 H18C 109.5
H18A C18 H18C 109.5
H18B C18 H18C 109.5
O6 C19 H19A 109.1
C20 C19 H19A 109.1
O6 C19 H19B 109.1
C20 C19 H19B 109.1
H19A C19 H19B 107.8
C19 C20 H20A 109.5
C19 C20 H20B 109.5
H20A C20 H20B 109.5
C19 C20 H20C 109.5
H20A C20 H20C 109.5
H20B C20 H20C 109.5
C22 C21 H21A 109.4
O7 C21 H21A 109.5
C22 C21 H21B 109.5
O7 C21 H21B 109.5
H21A C21 H21B 108.0
C21 C22 H22A 109.5
C21 C22 H22B 109.5
H22A C22 H22B 109.5
C21 C22 H22C 109.5
H22A C22 H22C 109.5
H22B C22 H22C 109.5
O8 C23 H23A 109.9
C24 C23 H23A 110.0
O8 C23 H23B 110.0
C24 C23 H23B 110.0
H23A C23 H23B 108.4
C23 C24 H24A 109.5
C23 C24 H24B 109.4
H24A C24 H24B 109.5
C23 C24 H24C 109.5
H24A C24 H24C 109.5
H24B C24 H24C 109.5
N1A C3A H3AA 118.7
C4A C3A H3AA 118.7
C5A C4A H4AA 120.8
C3A C4A H4AA 120.9
C4A C5A H5AA 119.6
C6A C5A H5AA 119.6
C5A C6A H6AA 120.8
C7A C6A H6AA 120.8
C10A C9A H9AA 119.6
C8A C9A H9AA 119.6
C9A C10A H10B 120.5
C11A C10A H10B 120.4
C12A C11A H11B 120.6
C10A C11A H11B 120.6
N2A C12A H12B 119.0
C11A C12A H12B 119.0
O3A C13A H13C 110.0
C14A C13A H13C 110.0
O3A C13A H13D 110.0
C14A C13A H13D 110.0
H13C C13A H13D 108.4
C13A C14A H14D 109.5
C13A C14A H14E 109.5
H14D C14A H14E 109.5
C13A C14A H14F 109.5
H14D C14A H14F 109.5
H14E C14A H14F 109.5
C16A C15A H15C 110.1
O4A C15A H15C 110.1
C16A C15A H15D 110.1
O4A C15A H15D 110.1
H15C C15A H15D 108.4
C15A C16A H16D 109.5
C15A C16A H16E 109.5
H16D C16A H16E 109.5
C15A C16A H16F 109.5
H16D C16A H16F 109.5
H16E C16A H16F 109.5
O5A C17A H17C 109.8
C18A C17A H17C 109.9
O5A C17A H17D 109.9
C18A C17A H17D 109.8
H17C C17A H17D 108.3
C17A C18A H18D 109.5
C17A C18A H18E 109.5
H18D C18A H18E 109.5
C17A C18A H18F 109.4
H18D C18A H18F 109.5
H18E C18A H18F 109.5
C20A C19A H19C 111.0
O6A C19A H19C 111.0
O6B C19A H19C 121.3
C20A C19A H19D 111.0
O6A C19A H19D 111.0
H19C C19A H19D 109.0
C20A C19A H19E 107.3
O6B C19A H19E 107.8
C20A C19A H19F 107.4
O6B C19A H19F 107.5
H19E C19A H19F 107.1
C19A C20A H20D 109.5
C19A C20A H20E 109.5
H20D C20A H20E 109.5
C19A C20A H20F 109.5
H20D C20A H20F 109.5
H20E C20A H20F 109.5
O7A C21A H21C 109.0
C22A C21A H21C 109.0
O7A C21A H21D 108.9
C22A C21A H21D 108.9
H21C C21A H21D 107.8
O7B C21A H21E 110.1
C22A C21A H21E 109.9
O7B C21A H21F 110.6
C22A C21A H21F 110.4
H21E C21A H21F 108.5
C21A C22A H22D 109.5
C21A C22A H22E 109.5
H22D C22A H22E 109.5
C21A C22A H22F 109.4
H22D C22A H22F 109.5
H22E C22A H22F 109.5
O8A C23A H23C 110.6
C24A C23A H23C 110.6
O8A C23A H23D 110.6
C24A C23A H23D 110.6
H23C C23A H23D 108.7
O8B C23B H23E 110.7
C24A C23B H23E 110.7
O8B C23B H23F 110.7
C24A C23B H23F 110.7
H23E C23B H23F 108.8
C23A C24A H24D 109.5
C23A C24A H24E 109.5
H24D C24A H24E 109.5
C23A C24A H24F 109.4
H24D C24A H24F 109.5
H24E C24A H24F 109.5
C23B C24A H24G 109.6
C23B C24A H24H 109.1
H24D C24A H24H 129.4
H24G C24A H24H 109.5
C23B C24A H24I 109.7
H24G C24A H24I 109.5
H24H C24A H24I 109.5
F6 P3 F1 90.0(3)
F6 P3 F3 90.1(3)
F1 P3 F3 179.4(3)
F6 P3 F2 90.2(4)
F1 P3 F2 89.8(4)
F3 P3 F2 89.6(3)
F6 P3 F5 179.3(4)
F1 P3 F5 89.6(3)
F3 P3 F5 90.3(3)
F2 P3 F5 90.3(4)
F6 P3 F4 89.0(3)
F1 P3 F4 90.0(3)
F3 P3 F4 90.6(3)
F2 P3 F4 179.2(4)
F5 P3 F4 90.5(4)
F7 P4 F10 90.3(4)
F7 P4 F8 89.6(3)
F10 P4 F8 179.5(3)
F7 P4 F11 91.2(3)
F10 P4 F11 90.4(3)
F8 P4 F11 90.1(3)
F7 P4 F9 178.6(4)
F10 P4 F9 91.0(4)
F8 P4 F9 89.1(3)
F11 P4 F9 89.3(3)
F7 P4 F12 90.9(3)
F10 P4 F12 90.3(3)
F8 P4 F12 89.2(3)
F11 P4 F12 177.8(3)
F9 P4 F12 88.6(3)

loop_
_geom_bond_atom_site_label_1
_geom_bond_atom_site_label_2
_geom_bond_distance
Re1 C1 1.896(9)
Re1 C2 1.931(10)
Re1 N1 2.162(8)
Re1 N2 2.176(6)
Re1 P1 2.3730(15)
Re1 P2 2.3724(16)
P1 O3 1.575(5)
P1 O4 1.588(6)
P1 O5 1.585(7)
P2 O6 1.594(5)
P2 O7 1.604(5)
P2 O8 1.591(5)
C1 O1 1.178(10)
C2 O2 1.147(11)
N1 C7 1.346(13)
N1 C3 1.357(10)
N2 C8 1.344(9)
N2 C12 1.346(9)
O3 C13 1.466(7)
O4 C15 1.470(13)
O5 C17 1.454(8)
O6 C19 1.419(8)
O7 C21 1.458(9)
O8 C23 1.405(10)
C3 C4 1.368(12)
C4 C5 1.381(14)
C5 C6 1.370(12)
C6 C7 1.366(13)
C7 C8 1.504(10)
C8 C9 1.400(10)
C9 C10 1.390(11)
C10 C11 1.377(13)
C11 C12 1.392(11)
C13 C14 1.516(13)
C15 C16 1.474(13)
C17 C18 1.493(13)
C19 C20 1.459(11)
C21 C22 1.417(13)
C23 C24 1.431(11)
Re1A C1A 1.886(9)
Re1A C2A 1.915(9)
Re1A N1A 2.174(8)
Re1A N2A 2.184(6)
Re1A P1A 2.3817(15)
Re1A P2A 2.3664(16)
P1A O3A 1.587(6)
P1A O4A 1.589(5)
P1A O5A 1.602(6)
P2A O6B 1.557(9)
P2A O7A 1.545(10)
P2A O8A 1.586(10)
P2A O8B 1.598(11)
P2A O7B 1.604(8)
P2A O6A 1.623(7)
C1A O1A 1.172(11)
C2A O2A 1.151(10)
N1A C7A 1.346(11)
N1A C3A 1.354(10)
N2A C12A 1.351(8)
N2A C8A 1.356(9)
O3A C13A 1.462(8)
O4A C15A 1.468(7)
O5A C17A 1.450(10)
O6A C19A 1.457(8)
O6B C19A 1.467(8)
O7A C21A 1.448(8)
O7B C21A 1.447(8)
O8A C23A 1.458(9)
O8B C23B 1.467(8)
C3A C4A 1.376(12)
C4A C5A 1.360(14)
C5A C6A 1.382(11)
C6A C7A 1.413(10)
C7A C8A 1.461(9)
C8A C9A 1.378(9)
C9A C10A 1.368(9)
C10A C11A 1.369(12)
C11A C12A 1.364(11)
C13A C14A 1.479(13)
C15A C16A 1.458(11)
C17A C18A 1.478(13)
C19A C20A 1.440(11)
C21A C22A 1.453(10)
C23A C24A 1.506(15)
C23B C24A 1.521(14)
P3 F1 1.586(5)
P3 F2 1.592(7)
P3 F3 1.588(5)
P3 F4 1.594(5)
P3 F5 1.592(5)
P3 F6 1.581(5)
P4 F7 1.581(5)
P4 F8 1.595(5)
P4 F9 1.605(5)
P4 F10 1.587(6)
P4 F11 1.603(4)
P4 F12 1.616(4)
C3 H3A 0.95
C4 H4A 0.95
C5 H5A 0.95
C6 H6A 0.95
C9 H9A 0.95
C10 H10A 0.95
C11 H11A 0.95
C12 H12A 0.95
C13 H13A 0.99
C13 H13B 0.99
C14 H14A 0.98
C14 H14B 0.98
C14 H14C 0.98
C15 H15A 0.99
C15 H15B 0.99
C16 H16A 0.98
C16 H16B 0.98
C16 H16C 0.98
C17 H17A 0.99
C17 H17B 0.99
C18 H18A 0.98
C18 H18B 0.98
C18 H18C 0.98
C19 H19A 0.99
C19 H19B 0.99
C20 H20A 0.98
C20 H20B 0.98
C20 H20C 0.98
C21 H21A 0.99
C21 H21B 0.99
C22 H22A 0.98
C22 H22B 0.98
C22 H22C 0.98
C23 H23A 0.99
C23 H23B 0.99
C24 H24A 0.98
C24 H24B 0.98
C24 H24C 0.98
C3A H3AA 0.95
C4A H4AA 0.95
C5A H5AA 0.95
C6A H6AA 0.95
C9A H9AA 0.95
C10A H10B 0.95
C11A H11B 0.95
C12A H12B 0.95
C13A H13C 0.99
C13A H13D 0.99
C14A H14D 0.98
C14A H14E 0.98
C14A H14F 0.98
C15A H15C 0.99
C15A H15D 0.99
C16A H16D 0.98
C16A H16E 0.98
C16A H16F 0.98
C17A H17C 0.99
C17A H17D 0.99
C18A H18D 0.98
C18A H18E 0.98
C18A H18F 0.98
C19A H19C 0.99
C19A H19D 0.99
C19A H19E 0.97
C19A H19F 0.97
C20A H20D 0.98
C20A H20E 0.98
C20A H20F 0.98
C21A H21C 0.99
C21A H21D 0.99
C21A H21E 0.97
C21A H21F 0.97
C22A H22D 0.98
C22A H22E 0.98
C22A H22F 0.98
C23A H23C 0.99
C23A H23D 0.99
C23B H23E 0.99
C23B H23F 0.99
C24A H24D 0.98
C24A H24E 0.98
C24A H24F 0.98
C24A H24G 0.96
C24A H24H 0.96
C24A H24I 0.96
